data_4126867
loop_
_publ_author_name
'Rosario-Amorin, Daniel'
'Dechambenoit, Pierre'
'Bentaleb, Ahmed'
'Rouzieres, Mathieu'
'Mathoni\`ere, Corine'
'Cl\'erac, Rodolphe'

_publ_section_title
;
 Multistability at room temperature in a bent-shaped spin-crossover
 complex decorated with long alkyl chains.
;
_journal_name_full 'Journal of the American Chemical Society'
_journal_paper_doi 10.1021/jacs.7b11042
_journal_year 2017
_chemical_formula_moiety 'C46 H60 Fe N6 O4'
_chemical_formula_sum 'C46 H60 Fe N6 O4'
_chemical_formula_weight 816.85
_space_group_crystal_system orthorhombic
_space_group_IT_number 18
_space_group_name_Hall 'P 2 2ab'
_space_group_name_H-M_alt 'P 21 21 2'
_symmetry_space_group_name_Hall 'P 2 2ab'
_symmetry_space_group_name_H-M 'P 21 21 2'
_atom_sites_solution_hydrogens geom
_audit_creation_method SHELXL-2014/7
_cell_angle_alpha 90
_cell_angle_beta 90
_cell_angle_gamma 90
_cell_formula_units_Z 4
_cell_length_a 10.9120(5)
_cell_length_b 42.1096(19)
_cell_length_c 10.0118(4)
_cell_measurement_reflns_used 9957
_cell_measurement_temperature 315(5)
_cell_measurement_theta_max 20.62
_cell_measurement_theta_min 2.25
_cell_volume 4600.4(3)
_computing_cell_refinement 'Bruker SAINT'
_computing_data_collection 'Bruker APEX2'
_computing_data_reduction 'Bruker SAINT'
_computing_structure_refinement 'SHELXL-2014/7 (Sheldrick, 2014)'
_computing_structure_solution 'SHELXS-2013 (Sheldrick, 2013)'
_diffrn_ambient_temperature 315(5)
_diffrn_measured_fraction_theta_full 0.999
_diffrn_measured_fraction_theta_max 0.999
_diffrn_measurement_device_type 'Bruker APEX-II Quasar'
_diffrn_measurement_method 'phi and omega scans'
_diffrn_radiation_type MoK\a
_diffrn_radiation_wavelength 0.71073
_diffrn_reflns_av_R_equivalents 0.0322
_diffrn_reflns_av_unetI/netI 0.0243
_diffrn_reflns_Laue_measured_fraction_full 0.999
_diffrn_reflns_Laue_measured_fraction_max 0.999
_diffrn_reflns_limit_h_max 10
_diffrn_reflns_limit_h_min -10
_diffrn_reflns_limit_k_max 42
_diffrn_reflns_limit_k_min -40
_diffrn_reflns_limit_l_max 10
_diffrn_reflns_limit_l_min -9
_diffrn_reflns_number 30571
_diffrn_reflns_point_group_measured_fraction_full 1.000
_diffrn_reflns_point_group_measured_fraction_max 1.000
_diffrn_reflns_theta_full 20.816
_diffrn_reflns_theta_max 20.816
_diffrn_reflns_theta_min 1.928
_diffrn_source 'Incoatec microfocus sealed tube'
_exptl_absorpt_coefficient_mu 0.374
_exptl_absorpt_correction_T_max 0.7443
_exptl_absorpt_correction_T_min 0.5953
_exptl_absorpt_correction_type multi-scan
_exptl_absorpt_process_details SADABS
_exptl_crystal_colour black
_exptl_crystal_density_diffrn 1.179
_exptl_crystal_density_meas ?
_exptl_crystal_description shunk
_exptl_crystal_F_000 1744
_exptl_crystal_size_max 0.320
_exptl_crystal_size_mid 0.310
_exptl_crystal_size_min 0.090
_refine_diff_density_max 0.349
_refine_diff_density_min -0.283
_refine_diff_density_rms 0.042
_refine_ls_abs_structure_details
;
 Refined as an inversion twin.
;
_refine_ls_abs_structure_Flack 0.02(3)
_refine_ls_extinction_method none
_refine_ls_goodness_of_fit_ref 1.107
_refine_ls_hydrogen_treatment riding
_refine_ls_matrix_type full
_refine_ls_number_parameters 516
_refine_ls_number_reflns 4808
_refine_ls_number_restraints 80
_refine_ls_restrained_S_all 1.169
_refine_ls_R_factor_all 0.0524
_refine_ls_R_factor_gt 0.0470
_refine_ls_shift/su_max 0.008
_refine_ls_shift/su_mean 0.000
_refine_ls_structure_factor_coef Fsqd
_refine_ls_weighting_details 'w=1/[\s^2^(Fo^2^)+(0.0725P)^2^+2.5238P] where P=(Fo^2^+2Fc^2^)/3'
_refine_ls_weighting_scheme calc
_refine_ls_wR_factor_gt 0.1281
_refine_ls_wR_factor_ref 0.1322
_reflns_Friedel_coverage 0.732
_reflns_Friedel_fraction_full 1.000
_reflns_Friedel_fraction_max 1.000
_reflns_number_gt 4386
_reflns_number_total 4808
_reflns_threshold_expression 'I > 2\s(I)'
_cod_data_source_file ja7b11042_si_002.cif
_cod_data_source_block 1_315K
_cod_depositor_comments
;
The following automatic conversions were performed:

'_exptl_crystal_density_meas' value 'not measured' was changed to '?'
- the value is perceived as not measured.

Automatic conversion script
Id: cif_fix_values 4973 2017-02-22 13:04:09Z antanas 
;
_cod_database_code 4126867
_shelx_shelxl_version_number 2014/7
_shelx_space_group_comment
;
The symmetry employed for this shelxl refinement is uniquely defined
by the following loop, which should always be used as a source of
symmetry information in preference to the above space-group names.
They are only intended as comments.
;
_shelx_estimated_absorpt_t_min 0.890
_shelx_estimated_absorpt_t_max 0.967

loop_
_space_group_symop_operation_xyz
'x, y, z'
'-x, -y, z'
'-x+1/2, y+1/2, -z'
'x+1/2, -y+1/2, -z'

loop_
_atom_site_label
_atom_site_type_symbol
_atom_site_fract_x
_atom_site_fract_y
_atom_site_fract_z
_atom_site_U_iso_or_equiv
_atom_site_adp_type
_atom_site_occupancy
_atom_site_site_symmetry_order
_atom_site_calc_flag
_atom_site_refinement_flags_posn
_atom_site_refinement_flags_adp
_atom_site_refinement_flags_occupancy
Fe2 Fe 0.0000 -0.5000 -0.61216(11) 0.0444(4) Uani 1 2 d S T P
Fe1 Fe -0.5000 -0.5000 -0.24255(13) 0.0554(4) Uani 1 2 d S T P
N4 N 0.0386(4) -0.46892(12) -0.4746(5) 0.0474(14) Uani 1 1 d . . .
C15 C 0.0005(8) -0.43351(16) -0.2966(7) 0.0689(19) Uani 1 1 d . . .
H15 H -0.0566 -0.4225 -0.2456 0.083 Uiso 1 1 calc R U .
C14 C -0.0367(5) -0.45207(16) -0.4004(7) 0.0530(18) Uani 1 1 d . . .
H14 H -0.1199 -0.4529 -0.4200 0.064 Uiso 1 1 calc R U .
C18 C 0.1621(5) -0.46749(15) -0.4460(6) 0.0463(16) Uani 1 1 d . . .
C16 C 0.1241(7) -0.43131(17) -0.2680(8) 0.072(2) Uani 1 1 d . . .
H16 H 0.1512 -0.4184 -0.1987 0.086 Uiso 1 1 calc R U .
C17 C 0.2067(6) -0.44833(16) -0.3429(7) 0.0588(19) Uani 1 1 d . . .
H17 H 0.2903 -0.4471 -0.3254 0.071 Uiso 1 1 calc R U .
C25 C 0.0999(7) -0.60891(16) -1.0049(7) 0.069(2) Uani 1 1 d . . .
H25 H 0.0385 -0.6179 -1.0572 0.083 Uiso 1 1 calc R U .
C24 C 0.2170(8) -0.62090(17) -1.0093(8) 0.068(2) Uani 1 1 d . . .
O4 O 0.2531(5) -0.64590(14) -1.0868(6) 0.0950(19) Uani 1 1 d . . .
C4 C -0.2155(7) -0.52123(19) 0.0527(7) 0.066(2) Uani 1 1 d . . .
H4 H -0.1419 -0.5113 0.0733 0.080 Uiso 1 1 calc R U .
C5 C -0.2899(6) -0.50988(16) -0.0502(7) 0.0522(18) Uani 1 1 d . . .
N1 N -0.3961(5) -0.52407(14) -0.0819(6) 0.0596(15) Uani 1 1 d . . .
C3 C -0.2536(8) -0.5475(2) 0.1228(8) 0.081(2) Uani 1 1 d . . .
H3 H -0.2050 -0.5557 0.1909 0.097 Uiso 1 1 calc R U .
C2 C -0.3614(8) -0.5614(2) 0.0929(9) 0.088(3) Uani 1 1 d . . .
H2 H -0.3889 -0.5788 0.1416 0.105 Uiso 1 1 calc R U .
C1 C -0.4317(8) -0.54914(19) -0.0129(8) 0.078(2) Uani 1 1 d . . .
H1 H -0.5053 -0.5590 -0.0349 0.094 Uiso 1 1 calc R U .
C37 C 0.1711(9) -0.65951(19) -1.1755(9) 0.092(3) Uani 1 1 d . . .
H37A H 0.1450 -0.6438 -1.2405 0.111 Uiso 1 1 calc R U .
H37B H 0.0993 -0.6669 -1.1276 0.111 Uiso 1 1 calc R U .
C38 C 0.2312(10) -0.6869(2) -1.2457(10) 0.107(3) Uani 1 1 d . . .
H38A H 0.2591 -0.7019 -1.1789 0.128 Uiso 1 1 calc R U .
H38B H 0.3029 -0.6790 -1.2923 0.128 Uiso 1 1 calc R U .
C39 C 0.1515(11) -0.7043(2) -1.3444(10) 0.116(4) Uani 1 1 d . . .
H39A H 0.0763 -0.7107 -1.3004 0.139 Uiso 1 1 calc R U .
H39B H 0.1300 -0.6900 -1.4166 0.139 Uiso 1 1 calc R U .
C40 C 0.2134(12) -0.7333(2) -1.4020(12) 0.131(4) Uani 1 1 d . . .
H40A H 0.2899 -0.7268 -1.4430 0.157 Uiso 1 1 calc R U .
H40B H 0.2332 -0.7477 -1.3295 0.157 Uiso 1 1 calc R U .
O2 O 0.0180(4) -0.53349(9) -0.7499(4) 0.0537(11) Uani 1 1 d . . .
C20 C 0.1332(5) -0.54204(14) -0.7550(6) 0.0453(16) Uani 1 1 d . . .
C21 C 0.1620(6) -0.56906(15) -0.8437(6) 0.0514(17) Uani 1 1 d . . .
C22 C 0.2807(7) -0.58173(17) -0.8513(7) 0.067(2) Uani 1 1 d . . .
H22 H 0.3428 -0.5728 -0.8000 0.081 Uiso 1 1 calc R U .
C26 C 0.0735(7) -0.58336(16) -0.9225(7) 0.0612(19) Uani 1 1 d . . .
H26 H -0.0062 -0.5756 -0.9201 0.073 Uiso 1 1 calc R U .
C23 C 0.3071(7) -0.60680(19) -0.9317(8) 0.080(2) Uani 1 1 d . . .
H23 H 0.3868 -0.6146 -0.9348 0.096 Uiso 1 1 calc R U .
N6 N 0.2225(5) -0.52898(12) -0.6862(5) 0.0487(13) Uani 1 1 d . . .
C19 C 0.2354(6) -0.48843(14) -0.5268(6) 0.0498(17) Uani 1 1 d . . .
H19 H 0.3204 -0.4896 -0.5214 0.060 Uiso 1 1 calc R U .
N5 N 0.1695(4) -0.50565(12) -0.6088(5) 0.0440(13) Uani 1 1 d . . .
C41 C 0.1401(14) -0.7505(3) -1.5016(13) 0.154(5) Uani 1 1 d . . .
H41A H 0.1240 -0.7364 -1.5762 0.185 Uiso 1 1 calc R U .
H41B H 0.0618 -0.7560 -1.4619 0.185 Uiso 1 1 calc R U .
C43 C 0.1218(18) -0.7995(4) -1.6480(16) 0.204(8) Uani 1 1 d . . .
H43A H 0.0480 -0.8059 -1.6012 0.245 Uiso 1 1 calc R U .
H43B H 0.0971 -0.7859 -1.7213 0.245 Uiso 1 1 calc R U .
O1 O -0.5067(5) -0.46303(11) -0.3795(4) 0.0668(12) Uani 1 1 d . . .
N2 N -0.3390(5) -0.47352(13) -0.2169(5) 0.0518(14) Uani 1 1 d . . .
N3 N -0.3217(5) -0.44660(13) -0.2927(6) 0.0570(15) Uani 1 1 d . . .
C7 C -0.4183(6) -0.44393(16) -0.3741(7) 0.0544(18) Uani 1 1 d . . .
C6 C -0.2608(6) -0.48201(17) -0.1268(7) 0.0579(18) Uani 1 1 d . . .
H6 H -0.1890 -0.4706 -0.1122 0.069 Uiso 1 1 calc R U .
C13 C -0.5237(7) -0.4092(2) -0.5409(8) 0.078(2) Uani 1 1 d . . .
H13 H -0.5904 -0.4229 -0.5382 0.094 Uiso 1 1 calc R U .
C8 C -0.4206(7) -0.41547(17) -0.4631(7) 0.0643(19) Uani 1 1 d . . .
C9 C -0.3232(8) -0.39421(19) -0.4716(9) 0.087(3) Uani 1 1 d . . .
H9 H -0.2534 -0.3977 -0.4203 0.104 Uiso 1 1 calc R U .
C44 C 0.181(2) -0.8284(4) -1.705(2) 0.256(9) Uani 1 1 d . U .
H44A H 0.2027 -0.8429 -1.6336 0.307 Uiso 1 1 calc R U .
H44B H 0.2545 -0.8226 -1.7528 0.307 Uiso 1 1 calc R U .
C12 C -0.5272(9) -0.3826(2) -0.6219(8) 0.091(3) Uani 1 1 d . . .
H12 H -0.5965 -0.3788 -0.6736 0.109 Uiso 1 1 calc R U .
C10 C -0.3280(11) -0.3680(2) -0.5545(10) 0.106(3) Uani 1 1 d . . .
H10 H -0.2611 -0.3544 -0.5609 0.127 Uiso 1 1 calc R U .
C11 C -0.4325(11) -0.3621(2) -0.6276(10) 0.095(3) Uani 1 1 d . . .
O3 O -0.4488(9) -0.33728(19) -0.7138(9) 0.151(3) Uani 1 1 d . U .
C42 C 0.1992(17) -0.7806(3) -1.5546(14) 0.185(7) Uani 1 1 d . . .
H42A H 0.2745 -0.7749 -1.6001 0.223 Uiso 1 1 calc R U .
H42B H 0.2210 -0.7940 -1.4793 0.223 Uiso 1 1 calc R U .
C34 C -0.4586(17) -0.1649(4) -1.2753(19) 0.223(6) Uani 1 1 d D U .
H34A H -0.4817 -0.1776 -1.3520 0.268 Uiso 1 1 calc R U .
H34B H -0.5332 -0.1557 -1.2395 0.268 Uiso 1 1 calc R U .
C36 C -0.4321(16) -0.1187(3) -1.4182(16) 0.217(7) Uani 1 1 d . U .
H36A H -0.3708 -0.1031 -1.4391 0.326 Uiso 1 1 calc R U .
H36B H -0.4532 -0.1302 -1.4977 0.326 Uiso 1 1 calc R U .
H36C H -0.5037 -0.1083 -1.3836 0.326 Uiso 1 1 calc R U .
C32 C -0.478(2) -0.2113(4) -1.1225(18) 0.238(6) Uani 1 1 d . U .
H32A H -0.5042 -0.2240 -1.1981 0.286 Uiso 1 1 calc R U .
H32B H -0.5504 -0.2019 -1.0824 0.286 Uiso 1 1 calc R U .
C33 C -0.4035(19) -0.1876(4) -1.1670(19) 0.228(6) Uani 1 1 d . U .
H33A H -0.3299 -0.1972 -1.2034 0.274 Uiso 1 1 calc R U .
H33B H -0.3791 -0.1748 -1.0908 0.274 Uiso 1 1 calc R U .
C35 C -0.3847(17) -0.1404(4) -1.3197(19) 0.233(6) Uani 1 1 d D U .
H35A H -0.3106 -0.1498 -1.3558 0.280 Uiso 1 1 calc R U .
H35B H -0.3608 -0.1280 -1.2423 0.280 Uiso 1 1 calc R U .
C31 C -0.411(2) -0.2343(4) -1.0132(19) 0.240(6) Uani 1 1 d D U .
H31A H -0.3413 -0.2444 -1.0551 0.289 Uiso 1 1 calc R U .
H31B H -0.3810 -0.2213 -0.9403 0.289 Uiso 1 1 calc R U .
C45 C 0.090(2) -0.8441(5) -1.799(2) 0.276(8) Uani 1 1 d D U .
H45A H 0.0224 -0.8534 -1.7496 0.331 Uiso 1 1 calc R U .
H45B H 0.0572 -0.8288 -1.8620 0.331 Uiso 1 1 calc R U .
C46 C 0.158(2) -0.8679(5) -1.866(2) 0.317(11) Uani 1 1 d D U .
H46A H 0.1064 -0.8789 -1.9278 0.475 Uiso 1 1 calc R U .
H46B H 0.2250 -0.8581 -1.9136 0.475 Uiso 1 1 calc R U .
H46C H 0.1905 -0.8826 -1.8018 0.475 Uiso 1 1 calc R U .
C27 C -0.3562(17) -0.3179(3) -0.7364(16) 0.188(5) Uani 1 1 d . U .
H27A H -0.2821 -0.3305 -0.7443 0.226 Uiso 1 1 calc R U .
H27B H -0.3466 -0.3042 -0.6592 0.226 Uiso 1 1 calc R U .
C28 C -0.3685(19) -0.2953(4) -0.8707(18) 0.232(6) Uani 1 1 d D U .
H28A H -0.2969 -0.2820 -0.8834 0.278 Uiso 1 1 calc R U .
H28B H -0.3831 -0.3077 -0.9507 0.278 Uiso 1 1 calc R U .
C30 C -0.488(2) -0.2578(5) -0.9609(19) 0.269(6) Uani 1 1 d D U .
H30A H -0.4987 -0.2730 -1.0328 0.323 Uiso 1 1 calc R U .
H30B H -0.5668 -0.2476 -0.9491 0.323 Uiso 1 1 calc R U .
C29 C -0.469(2) -0.2780(5) -0.8348(19) 0.258(6) Uani 1 1 d D U .
H29A H -0.4529 -0.2648 -0.7572 0.309 Uiso 1 1 calc R U .
H29B H -0.5392 -0.2915 -0.8171 0.309 Uiso 1 1 calc R U .

loop_
_atom_site_aniso_label
_atom_site_aniso_U_11
_atom_site_aniso_U_22
_atom_site_aniso_U_33
_atom_site_aniso_U_23
_atom_site_aniso_U_13
_atom_site_aniso_U_12
Fe2 0.0275(7) 0.0610(7) 0.0448(7) 0.000 0.000 0.0025(7)
Fe1 0.0303(7) 0.0718(8) 0.0642(9) 0.000 0.000 -0.0053(8)
N4 0.030(4) 0.061(3) 0.052(3) 0.003(3) 0.002(3) -0.001(2)
C15 0.057(5) 0.085(5) 0.065(5) -0.022(4) 0.008(5) -0.011(5)
C14 0.027(4) 0.073(4) 0.059(4) -0.005(4) 0.001(3) 0.000(3)
C18 0.037(4) 0.063(4) 0.038(4) -0.001(3) -0.006(3) -0.007(3)
C16 0.066(5) 0.082(5) 0.067(5) -0.022(4) -0.013(4) 0.004(4)
C17 0.043(4) 0.073(5) 0.061(5) 0.001(4) -0.007(4) -0.005(4)
C25 0.081(6) 0.065(5) 0.060(5) -0.001(4) -0.014(4) -0.002(4)
C24 0.076(6) 0.060(5) 0.067(5) -0.005(4) 0.004(5) 0.016(4)
O4 0.104(5) 0.081(4) 0.100(4) -0.031(4) -0.005(4) 0.018(3)
C4 0.053(4) 0.090(5) 0.056(5) -0.010(5) -0.013(4) 0.008(4)
C5 0.032(4) 0.075(5) 0.049(4) -0.010(4) -0.003(3) 0.004(3)
N1 0.039(4) 0.084(4) 0.056(4) 0.003(3) -0.005(3) -0.004(3)
C3 0.071(6) 0.112(7) 0.060(5) 0.002(5) -0.011(5) 0.018(5)
C2 0.073(6) 0.104(6) 0.087(6) 0.033(5) -0.013(5) -0.002(5)
C1 0.065(5) 0.089(6) 0.081(6) 0.017(5) -0.002(5) -0.012(4)
C37 0.117(8) 0.079(6) 0.081(6) -0.015(5) -0.001(6) 0.014(5)
C38 0.129(8) 0.089(6) 0.102(7) -0.031(6) -0.008(7) 0.012(6)
C39 0.168(10) 0.092(6) 0.088(7) -0.019(6) -0.009(7) -0.010(7)
C40 0.177(11) 0.105(8) 0.111(8) -0.043(7) -0.004(8) 0.002(8)
O2 0.042(3) 0.066(3) 0.054(2) -0.004(2) -0.010(3) 0.002(2)
C20 0.033(4) 0.057(4) 0.046(4) 0.005(3) 0.009(3) 0.007(3)
C21 0.051(4) 0.057(4) 0.047(4) 0.006(4) 0.005(4) 0.003(4)
C22 0.050(5) 0.080(5) 0.072(5) -0.014(4) 0.000(4) 0.006(4)
C26 0.059(4) 0.068(5) 0.057(5) -0.004(4) -0.006(4) 0.014(4)
C23 0.057(5) 0.090(6) 0.092(6) -0.027(5) 0.003(5) 0.021(4)
N6 0.036(3) 0.060(3) 0.050(3) -0.005(3) 0.000(3) -0.002(3)
C19 0.025(3) 0.072(5) 0.053(4) 0.001(4) 0.003(3) -0.001(3)
N5 0.034(3) 0.053(3) 0.045(3) 0.002(3) 0.002(3) 0.001(3)
C41 0.216(14) 0.122(8) 0.124(9) -0.036(8) -0.004(10) -0.015(9)
C43 0.30(2) 0.154(12) 0.162(13) -0.044(12) -0.036(15) -0.021(14)
O1 0.042(3) 0.086(3) 0.072(3) 0.002(2) -0.007(3) -0.005(3)
N2 0.034(3) 0.067(4) 0.054(4) -0.011(3) -0.002(3) 0.000(3)
N3 0.037(3) 0.069(4) 0.065(4) 0.000(3) 0.002(3) -0.002(3)
C7 0.028(4) 0.073(5) 0.062(5) -0.015(4) 0.000(4) 0.008(4)
C6 0.036(4) 0.078(5) 0.060(5) -0.002(4) -0.011(4) -0.010(4)
C13 0.060(5) 0.097(6) 0.078(5) -0.004(5) -0.008(5) 0.011(4)
C8 0.064(5) 0.073(5) 0.056(5) -0.002(4) -0.002(4) 0.008(4)
C9 0.089(6) 0.073(5) 0.099(7) 0.001(5) -0.016(5) -0.013(5)
C44 0.33(2) 0.188(14) 0.254(18) -0.108(13) -0.066(16) 0.038(14)
C12 0.100(8) 0.096(6) 0.077(6) 0.018(6) -0.006(5) 0.028(6)
C10 0.129(9) 0.070(6) 0.120(8) 0.028(6) -0.013(7) -0.015(6)
C11 0.118(8) 0.072(6) 0.095(7) 0.022(6) -0.001(7) 0.013(6)
O3 0.187(9) 0.113(6) 0.154(6) 0.039(6) -0.014(6) -0.004(5)
C42 0.280(19) 0.131(11) 0.146(12) -0.066(10) -0.024(13) 0.011(11)
C34 0.280(14) 0.161(10) 0.229(12) 0.058(9) 0.037(12) 0.006(10)
C36 0.266(17) 0.171(12) 0.214(15) 0.085(11) 0.049(14) 0.044(12)
C32 0.317(14) 0.202(12) 0.196(11) 0.028(10) -0.014(12) 0.011(12)
C33 0.287(14) 0.187(11) 0.210(12) 0.047(10) 0.008(12) -0.002(11)
C35 0.279(15) 0.176(12) 0.245(13) 0.070(10) 0.042(13) 0.028(11)
C31 0.325(14) 0.214(12) 0.182(11) 0.036(10) -0.017(12) 0.013(12)
C45 0.32(2) 0.220(15) 0.283(18) -0.105(13) -0.062(15) 0.036(14)
C46 0.33(2) 0.26(2) 0.35(2) -0.107(19) -0.07(2) 0.077(19)
C27 0.255(12) 0.140(9) 0.169(9) 0.042(8) -0.014(10) 0.011(9)
C28 0.303(14) 0.202(11) 0.191(10) 0.036(10) -0.013(12) 0.049(10)
C30 0.348(15) 0.254(13) 0.204(12) 0.027(11) -0.006(13) 0.028(12)
C29 0.329(15) 0.242(12) 0.203(11) 0.028(10) -0.009(13) 0.054(11)

loop_
_atom_type_symbol
_atom_type_description
_atom_type_scat_dispersion_real
_atom_type_scat_dispersion_imag
_atom_type_scat_source
C C 0.0033 0.0016 'International Tables Vol C Tables 4.2.6.8 and 6.1.1.4'
H H 0.0000 0.0000 'International Tables Vol C Tables 4.2.6.8 and 6.1.1.4'
N N 0.0061 0.0033 'International Tables Vol C Tables 4.2.6.8 and 6.1.1.4'
O O 0.0106 0.0060 'International Tables Vol C Tables 4.2.6.8 and 6.1.1.4'
Fe Fe 0.3463 0.8444 'International Tables Vol C Tables 4.2.6.8 and 6.1.1.4'

loop_
_geom_angle_atom_site_label_1
_geom_angle_atom_site_label_2
_geom_angle_atom_site_label_3
_geom_angle
_geom_angle_site_symmetry_1
_geom_angle_site_symmetry_3
N5 Fe2 N5 177.9(3) 2_545 .
N5 Fe2 N4 96.7(2) 2_545 .
N5 Fe2 N4 81.9(2) . .
N5 Fe2 N4 81.9(2) 2_545 2_545
N5 Fe2 N4 96.7(2) . 2_545
N4 Fe2 N4 89.9(3) . 2_545
N5 Fe2 O2 79.8(2) 2_545 2_545
N5 Fe2 O2 101.62(19) . 2_545
N4 Fe2 O2 92.02(18) . 2_545
N4 Fe2 O2 161.69(19) 2_545 2_545
N5 Fe2 O2 101.62(19) 2_545 .
N5 Fe2 O2 79.8(2) . .
N4 Fe2 O2 161.69(19) . .
N4 Fe2 O2 92.02(18) 2_545 .
O2 Fe2 O2 91.8(2) 2_545 .
O1 Fe1 O1 97.3(2) 2_445 .
O1 Fe1 N2 73.2(2) 2_445 2_445
O1 Fe1 N2 116.7(2) . 2_445
O1 Fe1 N2 116.7(2) 2_445 .
O1 Fe1 N2 73.2(2) . .
N2 Fe1 N2 165.9(3) 2_445 .
O1 Fe1 N1 96.81(19) 2_445 .
O1 Fe1 N1 147.3(2) . .
N2 Fe1 N1 95.6(2) 2_445 .
N2 Fe1 N1 74.1(2) . .
O1 Fe1 N1 147.3(2) 2_445 2_445
O1 Fe1 N1 96.81(19) . 2_445
N2 Fe1 N1 74.1(2) 2_445 2_445
N2 Fe1 N1 95.6(2) . 2_445
N1 Fe1 N1 86.8(3) . 2_445
C14 N4 C18 118.0(5) . .
C14 N4 Fe2 128.8(4) . .
C18 N4 Fe2 112.8(4) . .
C14 C15 C16 119.1(7) . .
C14 C15 H15 120.4 . .
C16 C15 H15 120.4 . .
N4 C14 C15 123.7(6) . .
N4 C14 H14 118.2 . .
C15 C14 H14 118.2 . .
N4 C18 C17 121.3(6) . .
N4 C18 C19 113.5(5) . .
C17 C18 C19 125.1(6) . .
C17 C16 C15 119.5(7) . .
C17 C16 H16 120.3 . .
C15 C16 H16 120.3 . .
C16 C17 C18 118.4(6) . .
C16 C17 H17 120.8 . .
C18 C17 H17 120.8 . .
C24 C25 C26 119.8(7) . .
C24 C25 H25 120.1 . .
C26 C25 H25 120.1 . .
O4 C24 C25 124.7(8) . .
O4 C24 C23 116.3(7) . .
C25 C24 C23 119.0(7) . .
C24 O4 C37 119.8(7) . .
C3 C4 C5 118.5(7) . .
C3 C4 H4 120.8 . .
C5 C4 H4 120.8 . .
N1 C5 C4 121.6(7) . .
N1 C5 C6 115.3(6) . .
C4 C5 C6 123.0(7) . .
C1 N1 C5 119.1(6) . .
C1 N1 Fe1 126.6(5) . .
C5 N1 Fe1 114.2(5) . .
C2 C3 C4 120.0(8) . .
C2 C3 H3 120.0 . .
C4 C3 H3 120.0 . .
C3 C2 C1 119.0(8) . .
C3 C2 H2 120.5 . .
C1 C2 H2 120.5 . .
N1 C1 C2 121.8(8) . .
N1 C1 H1 119.1 . .
C2 C1 H1 119.1 . .
O4 C37 C38 109.6(8) . .
O4 C37 H37A 109.7 . .
C38 C37 H37A 109.7 . .
O4 C37 H37B 109.7 . .
C38 C37 H37B 109.7 . .
H37A C37 H37B 108.2 . .
C37 C38 C39 115.4(9) . .
C37 C38 H38A 108.4 . .
C39 C38 H38A 108.4 . .
C37 C38 H38B 108.4 . .
C39 C38 H38B 108.4 . .
H38A C38 H38B 107.5 . .
C40 C39 C38 112.7(10) . .
C40 C39 H39A 109.1 . .
C38 C39 H39A 109.1 . .
C40 C39 H39B 109.1 . .
C38 C39 H39B 109.1 . .
H39A C39 H39B 107.8 . .
C41 C40 C39 114.5(11) . .
C41 C40 H40A 108.6 . .
C39 C40 H40A 108.6 . .
C41 C40 H40B 108.6 . .
C39 C40 H40B 108.6 . .
H40A C40 H40B 107.6 . .
C20 O2 Fe2 108.5(4) . .
O2 C20 N6 125.2(6) . .
O2 C20 C21 116.1(6) . .
N6 C20 C21 118.6(5) . .
C26 C21 C22 116.6(6) . .
C26 C21 C20 121.9(6) . .
C22 C21 C20 121.5(6) . .
C23 C22 C21 121.6(7) . .
C23 C22 H22 119.2 . .
C21 C22 H22 119.2 . .
C21 C26 C25 122.1(7) . .
C21 C26 H26 118.9 . .
C25 C26 H26 118.9 . .
C22 C23 C24 120.9(7) . .
C22 C23 H23 119.5 . .
C24 C23 H23 119.5 . .
C20 N6 N5 106.3(5) . .
N5 C19 C18 112.7(5) . .
N5 C19 H19 123.6 . .
C18 C19 H19 123.6 . .
C19 N5 N6 121.1(5) . .
C19 N5 Fe2 119.0(4) . .
N6 N5 Fe2 119.8(4) . .
C40 C41 C42 114.7(12) . .
C40 C41 H41A 108.6 . .
C42 C41 H41A 108.6 . .
C40 C41 H41B 108.6 . .
C42 C41 H41B 108.6 . .
H41A C41 H41B 107.6 . .
C44 C43 C42 115.6(17) . .
C44 C43 H43A 108.4 . .
C42 C43 H43A 108.4 . .
C44 C43 H43B 108.4 . .
C42 C43 H43B 108.4 . .
H43A C43 H43B 107.5 . .
C7 O1 Fe1 115.1(4) . .
C6 N2 N3 121.5(5) . .
C6 N2 Fe1 119.4(5) . .
N3 N2 Fe1 119.0(4) . .
C7 N3 N2 107.3(5) . .
O1 C7 N3 125.3(6) . .
O1 C7 C8 118.3(6) . .
N3 C7 C8 116.4(6) . .
N2 C6 C5 116.9(6) . .
N2 C6 H6 121.5 . .
C5 C6 H6 121.5 . .
C12 C13 C8 120.3(8) . .
C12 C13 H13 119.8 . .
C8 C13 H13 119.8 . .
C9 C8 C13 117.4(7) . .
C9 C8 C7 122.6(7) . .
C13 C8 C7 120.0(7) . .
C10 C9 C8 121.4(8) . .
C10 C9 H9 119.3 . .
C8 C9 H9 119.3 . .
C43 C44 C45 108.1(18) . .
C43 C44 H44A 110.1 . .
C45 C44 H44A 110.1 . .
C43 C44 H44B 110.1 . .
C45 C44 H44B 110.1 . .
H44A C44 H44B 108.4 . .
C11 C12 C13 121.5(8) . .
C11 C12 H12 119.3 . .
C13 C12 H12 119.3 . .
C11 C10 C9 119.6(9) . .
C11 C10 H10 120.2 . .
C9 C10 H10 120.2 . .
C12 C11 O3 114.6(10) . .
C12 C11 C10 119.8(8) . .
O3 C11 C10 125.5(10) . .
C27 O3 C11 118.8(11) . .
C43 C42 C41 115.1(15) . .
C43 C42 H42A 108.5 . .
C41 C42 H42A 108.5 . .
C43 C42 H42B 108.5 . .
C41 C42 H42B 108.5 . .
H42A C42 H42B 107.5 . .
C35 C34 C33 117.0(18) . .
C35 C34 H34A 108.1 . .
C33 C34 H34A 108.1 . .
C35 C34 H34B 108.1 . .
C33 C34 H34B 108.1 . .
H34A C34 H34B 107.3 . .
C35 C36 H36A 109.5 . .
C35 C36 H36B 109.5 . .
H36A C36 H36B 109.5 . .
C35 C36 H36C 109.5 . .
H36A C36 H36C 109.5 . .
H36B C36 H36C 109.5 . .
C33 C32 C31 112.9(19) . .
C33 C32 H32A 109.0 . .
C31 C32 H32A 109.0 . .
C33 C32 H32B 109.0 . .
C31 C32 H32B 109.0 . .
H32A C32 H32B 107.8 . .
C32 C33 C34 116.4(19) . .
C32 C33 H33A 108.2 . .
C34 C33 H33A 108.2 . .
C32 C33 H33B 108.2 . .
C34 C33 H33B 108.2 . .
H33A C33 H33B 107.3 . .
C34 C35 C36 118.9(18) . .
C34 C35 H35A 107.6 . .
C36 C35 H35A 107.6 . .
C34 C35 H35B 107.6 . .
C36 C35 H35B 107.6 . .
H35A C35 H35B 107.0 . .
C30 C31 C32 114.0(18) . .
C30 C31 H31A 108.8 . .
C32 C31 H31A 108.8 . .
C30 C31 H31B 108.8 . .
C32 C31 H31B 108.8 . .
H31A C31 H31B 107.7 . .
C46 C45 C44 105(2) . .
C46 C45 H45A 110.8 . .
C44 C45 H45A 110.8 . .
C46 C45 H45B 110.8 . .
C44 C45 H45B 110.8 . .
H45A C45 H45B 108.9 . .
C45 C46 H46A 109.5 . .
C45 C46 H46B 109.5 . .
H46A C46 H46B 109.5 . .
C45 C46 H46C 109.5 . .
H46A C46 H46C 109.5 . .
H46B C46 H46C 109.5 . .
O3 C27 C28 115.7(14) . .
O3 C27 H27A 108.3 . .
C28 C27 H27A 108.4 . .
O3 C27 H27B 108.3 . .
C28 C27 H27B 108.3 . .
H27A C27 H27B 107.4 . .
C29 C28 C27 99.1(15) . .
C29 C28 H28A 111.9 . .
C27 C28 H28A 112.0 . .
C29 C28 H28B 112.0 . .
C27 C28 H28B 112.0 . .
H28A C28 H28B 109.6 . .
C31 C30 C29 128(2) . .
C31 C30 H30A 105.2 . .
C29 C30 H30A 105.2 . .
C31 C30 H30B 105.2 . .
C29 C30 H30B 105.2 . .
H30A C30 H30B 105.9 . .
C28 C29 C30 100.7(16) . .
C28 C29 H29A 111.6 . .
C30 C29 H29A 111.6 . .
C28 C29 H29B 111.6 . .
C30 C29 H29B 111.6 . .
H29A C29 H29B 109.4 . .

loop_
_geom_bond_atom_site_label_1
_geom_bond_atom_site_label_2
_geom_bond_distance
_geom_bond_site_symmetry_2
Fe2 N5 1.865(5) 2_545
Fe2 N5 1.865(5) .
Fe2 N4 1.946(5) .
Fe2 N4 1.946(5) 2_545
Fe2 O2 1.982(4) 2_545
Fe2 O2 1.982(4) .
Fe1 O1 2.076(4) 2_445
Fe1 O1 2.076(4) .
Fe1 N2 2.097(5) 2_445
Fe1 N2 2.097(5) .
Fe1 N1 2.213(5) .
Fe1 N1 2.213(5) 2_445
N4 C14 1.315(7) .
N4 C18 1.379(7) .
C15 C14 1.362(9) .
C15 C16 1.383(11) .
C15 H15 0.9300 .
C14 H14 0.9300 .
C18 C17 1.397(9) .
C18 C19 1.439(8) .
C16 C17 1.374(10) .
C16 H16 0.9300 .
C17 H17 0.9300 .
C25 C24 1.375(10) .
C25 C26 1.386(9) .
C25 H25 0.9300 .
C24 O4 1.366(9) .
C24 C23 1.387(11) .
O4 C37 1.385(10) .
C4 C3 1.374(11) .
C4 C5 1.396(9) .
C4 H4 0.9300 .
C5 N1 1.342(8) .
C5 C6 1.438(9) .
N1 C1 1.320(9) .
C3 C2 1.347(11) .
C3 H3 0.9300 .
C2 C1 1.406(10) .
C2 H2 0.9300 .
C1 H1 0.9300 .
C37 C38 1.501(11) .
C37 H37A 0.9700 .
C37 H37B 0.9700 .
C38 C39 1.506(13) .
C38 H38A 0.9700 .
C38 H38B 0.9700 .
C39 C40 1.509(13) .
C39 H39A 0.9700 .
C39 H39B 0.9700 .
C40 C41 1.470(15) .
C40 H40A 0.9700 .
C40 H40B 0.9700 .
O2 C20 1.309(7) .
C20 N6 1.314(8) .
C20 C21 1.477(9) .
C21 C26 1.386(9) .
C21 C22 1.403(9) .
C22 C23 1.359(9) .
C22 H22 0.9300 .
C26 H26 0.9300 .
C23 H23 0.9300 .
N6 N5 1.378(7) .
C19 N5 1.310(7) .
C19 H19 0.9300 .
C41 C42 1.518(16) .
C41 H41A 0.9700 .
C41 H41B 0.9700 .
C43 C44 1.49(2) .
C43 C42 1.491(18) .
C43 H43A 0.9700 .
C43 H43B 0.9700 .
O1 C7 1.258(8) .
N2 C6 1.292(8) .
N2 N3 1.377(7) .
N3 C7 1.337(8) .
C7 C8 1.494(10) .
C6 H6 0.9300 .
C13 C12 1.381(11) .
C13 C8 1.394(10) .
C13 H13 0.9300 .
C8 C9 1.392(10) .
C9 C10 1.383(11) .
C9 H9 0.9300 .
C44 C45 1.52(2) .
C44 H44A 0.9700 .
C44 H44B 0.9700 .
C12 C11 1.348(12) .
C12 H12 0.9300 .
C10 C11 1.377(13) .
C10 H10 0.9300 .
C11 O3 1.367(11) .
O3 C27 1.319(16) .
C42 H42A 0.9700 .
C42 H42B 0.9700 .
C34 C35 1.383(12) .
C34 C33 1.57(2) .
C34 H34A 0.9700 .
C34 H34B 0.9700 .
C36 C35 1.441(19) .
C36 H36A 0.9600 .
C36 H36B 0.9600 .
C36 H36C 0.9600 .
C32 C33 1.36(2) .
C32 C31 1.63(2) .
C32 H32A 0.9700 .
C32 H32B 0.9700 .
C33 H33A 0.9700 .
C33 H33B 0.9700 .
C35 H35A 0.9700 .
C35 H35B 0.9700 .
C31 C30 1.398(11) .
C31 H31A 0.9700 .
C31 H31B 0.9700 .
C45 C46 1.420(13) .
C45 H45A 0.9700 .
C45 H45B 0.9700 .
C46 H46A 0.9600 .
C46 H46B 0.9600 .
C46 H46C 0.9600 .
C27 C28 1.653(19) .
C27 H27A 0.9700 .
C27 H27B 0.9700 .
C28 C29 1.366(11) .
C28 H28A 0.9700 .
C28 H28B 0.9700 .
C30 C29 1.535(17) .
C30 H30A 0.9700 .
C30 H30B 0.9700 .
C29 H29A 0.9700 .
C29 H29B 0.9700 .
